data_7046227
loop_
_publ_author_name
'Gim\'enez-L\'opez, Maria Del Carmen'
'Clemente-Le\'on, Miguel'
'Gim\'enez-Saiz, Carlos'

_publ_section_title
;
 Unravelling the spin-state of solvated [Fe(bpp)<sub>2</sub>]<sup>2+</sup>
 spin-crossover complexes: structure-function relationship.
;
_journal_issue 31
_journal_name_full 'Dalton transactions (Cambridge, England : 2003)'
_journal_page_first 10453
_journal_page_last 10462
_journal_paper_doi 10.1039/c8dt01269e
_journal_volume 47
_journal_year 2018
_chemical_formula_sum 'C52 H36 Fe2 N32 O'
_chemical_formula_weight 1236.83
_space_group_crystal_system monoclinic
_space_group_IT_number 15
_space_group_name_Hall '-C 2yc'
_space_group_name_H-M_alt 'C 1 2/c 1'
_symmetry_space_group_name_Hall '-C 2yc'
_symmetry_space_group_name_H-M 'C 1 2/c 1'
_atom_sites_solution_hydrogens geom
_audit_creation_method SHELXL-2013
_audit_update_record
;
2018-04-22 deposited with the CCDC.
2018-04-30 downloaded from the CCDC.
;
_cell_angle_alpha 90
_cell_angle_beta 90.262(2)
_cell_angle_gamma 90
_cell_formula_units_Z 2
_cell_length_a 11.8050(6)
_cell_length_b 19.8640(10)
_cell_length_c 11.8430(7)
_cell_measurement_temperature 293(2)
_cell_volume 2777.1(3)
_computing_structure_refinement 'SHELXL-2013 (Sheldrick, 2013)'
_diffrn_ambient_temperature 293(2)
_diffrn_measured_fraction_theta_full 1.000
_diffrn_measured_fraction_theta_max 0.998
_diffrn_measurement_device_type
;
Nonius Kappa CCD
;
_diffrn_radiation_type MoK\a
_diffrn_radiation_wavelength 0.71073
_diffrn_reflns_av_R_equivalents 0.0756
_diffrn_reflns_av_unetI/netI 0.1071
_diffrn_reflns_Laue_measured_fraction_full 1.000
_diffrn_reflns_Laue_measured_fraction_max 0.998
_diffrn_reflns_limit_h_max 14
_diffrn_reflns_limit_h_min -14
_diffrn_reflns_limit_k_max 24
_diffrn_reflns_limit_k_min -24
_diffrn_reflns_limit_l_max 14
_diffrn_reflns_limit_l_min -14
_diffrn_reflns_number 5495
_diffrn_reflns_point_group_measured_fraction_full 1.000
_diffrn_reflns_point_group_measured_fraction_max 0.998
_diffrn_reflns_theta_full 25.242
_diffrn_reflns_theta_max 26.346
_diffrn_reflns_theta_min 2.007
_exptl_absorpt_coefficient_mu 0.595
_exptl_crystal_colour red
_exptl_crystal_density_diffrn 1.479
_exptl_crystal_description plate-like
_exptl_crystal_F_000 1264
_exptl_crystal_size_max 0.22
_exptl_crystal_size_mid 0.18
_exptl_crystal_size_min 0.12
_refine_diff_density_max 1.060
_refine_diff_density_min -1.096
_refine_diff_density_rms 0.290
_refine_ls_extinction_method none
_refine_ls_goodness_of_fit_ref 1.116
_refine_ls_hydrogen_treatment noref
_refine_ls_matrix_type full
_refine_ls_number_parameters 202
_refine_ls_number_reflns 2840
_refine_ls_number_restraints 0
_refine_ls_restrained_S_all 1.116
_refine_ls_R_factor_all 0.1722
_refine_ls_R_factor_gt 0.0807
_refine_ls_shift/su_max 0.000
_refine_ls_shift/su_mean 0.000
_refine_ls_structure_factor_coef Fsqd
_refine_ls_weighting_details 'w=1/[\s^2^(Fo^2^)+(0.1396P)^2^] where P=(Fo^2^+2Fc^2^)/3'
_refine_ls_weighting_scheme calc
_refine_ls_wR_factor_gt 0.1883
_refine_ls_wR_factor_ref 0.2577
_reflns_Friedel_coverage 0.000
_reflns_number_gt 1535
_reflns_number_total 2840
_reflns_threshold_expression 'I > 2\s(I)'
_cod_data_source_file c8dt01269e2.cif
_cod_data_source_block shelx
_cod_depositor_comments 'Adding full bibliography for 7046227--7046228.cif.'
_cod_database_code 7046227
_shelx_space_group_comment
;
The symmetry employed for this shelxl refinement is uniquely defined
by the following loop, which should always be used as a source of
symmetry information in preference to the above space-group names.
They are only intended as comments.
;
_shelxl_version_number 2013-4

loop_
_space_group_symop_operation_xyz
'x, y, z'
'-x, y, -z+1/2'
'x+1/2, y+1/2, z'
'-x+1/2, y+1/2, -z+1/2'
'-x, -y, -z'
'x, -y, z-1/2'
'-x+1/2, -y+1/2, -z'
'x+1/2, -y+1/2, z-1/2'

loop_
_atom_site_label
_atom_site_type_symbol
_atom_site_fract_x
_atom_site_fract_y
_atom_site_fract_z
_atom_site_U_iso_or_equiv
_atom_site_adp_type
_atom_site_occupancy
_atom_site_site_symmetry_order
_atom_site_calc_flag
_atom_site_refinement_flags_posn
_atom_site_refinement_flags_adp
_atom_site_refinement_flags_occupancy
Fe Fe 1.0000 0.24833(5) 0.2500 0.0270(4) Uani 1 2 d S T P
N1 N 0.9065(4) 0.2329(3) 0.4925(4) 0.0455(14) Uani 1 1 d . . .
H1N H 0.9051 0.1897 0.4964 0.040 Uiso 1 1 calc . . .
N2 N 0.9423(4) 0.2668(3) 0.4023(4) 0.0410(13) Uani 1 1 d . . .
N3 N 1.0000 0.3453(3) 0.2500 0.0348(15) Uani 1 2 d S T P
N4 N 0.7550(4) 0.2637(3) 0.1554(4) 0.0497(15) Uani 1 1 d . . .
H4N H 0.7501 0.3069 0.1557 0.050 Uiso 1 1 calc . . .
N5 N 0.8470(4) 0.2310(3) 0.1903(4) 0.0445(13) Uani 1 1 d . . .
N6 N 1.0000 0.1511(3) 0.2500 0.0351(16) Uani 1 2 d S T P
C1 C 0.8734(6) 0.2729(4) 0.5756(6) 0.0577(19) Uani 1 1 d . . .
H1 H 0.8457 0.2595 0.6454 0.040 Uiso 1 1 calc . . .
C2 C 0.8876(5) 0.3378(4) 0.5389(5) 0.0532(18) Uani 1 1 d . . .
H2 H 0.8720 0.3772 0.5784 0.040 Uiso 1 1 calc . . .
C3 C 0.9304(5) 0.3323(3) 0.4302(5) 0.0436(15) Uani 1 1 d . . .
C4 C 0.9636(5) 0.3793(3) 0.3423(5) 0.0477(17) Uani 1 1 d . . .
C5 C 0.9617(6) 0.4486(3) 0.3434(6) 0.063(2) Uani 1 1 d . . .
H5 H 0.9349 0.4717 0.4061 0.040 Uiso 1 1 calc . . .
C6 C 1.0000 0.4834(4) 0.2500 0.056(3) Uani 1 2 d S T P
H6 H 1.0000 0.5302 0.2500 0.040 Uiso 1 2 calc . . P
C7 C 0.6725(6) 0.2245(5) 0.1205(6) 0.0600(19) Uani 1 1 d . . .
H7 H 0.6027 0.2382 0.0921 0.050 Uiso 1 1 calc . . .
C8 C 0.7091(6) 0.1594(4) 0.1340(6) 0.063(2) Uani 1 1 d . . .
H8 H 0.6695 0.1202 0.1170 0.050 Uiso 1 1 calc . . .
C9 C 0.8194(5) 0.1647(3) 0.1792(5) 0.0471(16) Uani 1 1 d . . .
C10 C 0.9080(6) 0.1177(3) 0.2137(5) 0.0485(16) Uani 1 1 d . . .
C11 C 0.9061(7) 0.0477(4) 0.2117(6) 0.069(2) Uani 1 1 d . . .
H11 H 0.8427 0.0248 0.1849 0.050 Uiso 1 1 calc . . .
C12 C 1.0000 0.0124(5) 0.2500 0.065(3) Uani 1 2 d S T P
H12 H 1.0000 -0.0345 0.2500 0.050 Uiso 1 2 calc . . P
C20 C 0.7595(7) -0.0471(4) 0.4055(8) 0.075(2) Uani 1 1 d . . .
C21 C 0.8281(8) 0.0491(4) 0.4866(7) 0.073(2) Uani 1 1 d . . .
N20 N 0.7626(7) -0.0964(4) 0.3517(7) 0.097(2) Uani 1 1 d . . .
N21 N 0.7466(6) 0.0040(4) 0.4687(7) 0.099(3) Uani 1 1 d . . .
N22 N 0.8899(7) 0.0923(3) 0.5095(6) 0.086(2) Uani 1 1 d . . .
O1W O 1.0000 0.1632(6) 0.7500 0.069(4) Uani 0.5 2 d S T P

loop_
_atom_site_aniso_label
_atom_site_aniso_U_11
_atom_site_aniso_U_22
_atom_site_aniso_U_33
_atom_site_aniso_U_23
_atom_site_aniso_U_13
_atom_site_aniso_U_12
Fe 0.0287(6) 0.0273(6) 0.0249(6) 0.000 0.0022(4) 0.000
N1 0.042(3) 0.062(3) 0.033(3) 0.004(3) 0.001(2) -0.008(3)
N2 0.033(3) 0.063(3) 0.027(3) 0.001(2) 0.003(2) -0.003(2)
N3 0.040(4) 0.029(3) 0.035(4) 0.000 0.002(3) 0.000
N4 0.037(3) 0.077(4) 0.036(3) 0.004(3) 0.001(3) 0.009(3)
N5 0.042(3) 0.062(3) 0.030(3) 0.001(2) 0.005(2) 0.003(3)
N6 0.032(4) 0.036(4) 0.038(4) 0.000 0.004(3) 0.000
C1 0.049(4) 0.096(5) 0.029(4) -0.006(4) 0.010(3) 0.003(4)
C2 0.053(4) 0.070(5) 0.037(4) -0.011(4) 0.008(3) 0.004(4)
C3 0.043(4) 0.044(3) 0.044(4) -0.009(3) 0.003(3) 0.002(3)
C4 0.050(4) 0.043(4) 0.050(4) -0.008(3) 0.010(3) -0.002(3)
C5 0.077(5) 0.046(4) 0.066(5) -0.019(4) 0.015(4) 0.001(4)
C6 0.069(7) 0.032(5) 0.067(7) 0.000 0.013(6) 0.000
C7 0.034(4) 0.097(5) 0.049(4) 0.002(4) -0.007(3) -0.003(4)
C8 0.052(5) 0.088(6) 0.051(4) -0.014(4) 0.002(3) -0.022(4)
C9 0.051(4) 0.054(4) 0.037(4) 0.000(3) 0.010(3) -0.013(3)
C10 0.057(4) 0.046(4) 0.043(4) -0.002(3) 0.004(3) -0.002(3)
C11 0.089(6) 0.054(4) 0.062(5) -0.010(4) 0.006(4) -0.028(4)
C12 0.083(8) 0.038(5) 0.074(8) 0.000 0.005(6) 0.000
C20 0.072(6) 0.072(6) 0.080(6) 0.021(5) -0.007(5) -0.018(5)
C21 0.094(7) 0.057(5) 0.069(6) 0.006(4) 0.024(5) 0.021(5)
N20 0.119(6) 0.073(5) 0.098(6) -0.017(5) 0.010(5) -0.029(5)
N21 0.104(6) 0.064(5) 0.128(7) -0.037(5) 0.028(5) -0.023(4)
N22 0.113(6) 0.054(4) 0.092(6) 0.015(4) 0.000(4) -0.016(4)
O1W 0.083(10) 0.033(6) 0.091(11) 0.000 0.008(8) 0.000

loop_
_atom_type_symbol
_atom_type_description
_atom_type_scat_dispersion_real
_atom_type_scat_dispersion_imag
_atom_type_scat_source
C C 0.0033 0.0016 'International Tables Vol C Tables 4.2.6.8 and 6.1.1.4'
H H 0.0000 0.0000 'International Tables Vol C Tables 4.2.6.8 and 6.1.1.4'
N N 0.0061 0.0033 'International Tables Vol C Tables 4.2.6.8 and 6.1.1.4'
Fe Fe 0.3463 0.8444 'International Tables Vol C Tables 4.2.6.8 and 6.1.1.4'
O O 0.0106 0.0060 'International Tables Vol C Tables 4.2.6.8 and 6.1.1.4'

loop_
_geom_angle_atom_site_label_1
_geom_angle_atom_site_label_2
_geom_angle_atom_site_label_3
_geom_angle
_geom_angle_site_symmetry_1
_geom_angle_site_symmetry_3
N3 Fe N6 180.0 . .
N3 Fe N2 79.23(16) . 2_755
N6 Fe N2 100.77(16) . 2_755
N3 Fe N2 79.23(16) . .
N6 Fe N2 100.77(16) . .
N2 Fe N2 158.5(3) 2_755 .
N3 Fe N5 100.09(16) . .
N6 Fe N5 79.91(16) . .
N2 Fe N5 91.39(19) 2_755 .
N2 Fe N5 92.36(19) . .
N3 Fe N5 100.09(16) . 2_755
N6 Fe N5 79.91(16) . 2_755
N2 Fe N5 92.36(19) 2_755 2_755
N2 Fe N5 91.39(19) . 2_755
N5 Fe N5 159.8(3) . 2_755
C1 N1 N2 112.8(6) . .
C1 N1 H1N 123.6 . .
N2 N1 H1N 123.6 . .
N1 N2 C3 104.9(5) . .
N1 N2 Fe 138.9(5) . .
C3 N2 Fe 116.2(4) . .
C4 N3 C4 120.3(7) 2_755 .
C4 N3 Fe 119.8(3) 2_755 .
C4 N3 Fe 119.8(3) . .
C7 N4 N5 114.3(6) . .
C7 N4 H4N 122.9 . .
N5 N4 H4N 122.9 . .
N4 N5 C9 104.4(5) . .
N4 N5 Fe 140.6(5) . .
C9 N5 Fe 115.0(4) . .
C10 N6 C10 120.7(7) . 2_755
C10 N6 Fe 119.6(4) . .
C10 N6 Fe 119.6(4) 2_755 .
N1 C1 C2 107.0(6) . .
N1 C1 H1 126.5 . .
C2 C1 H1 126.5 . .
C1 C2 C3 105.3(6) . .
C1 C2 H2 127.3 . .
C3 C2 H2 127.3 . .
N2 C3 C2 110.0(6) . .
N2 C3 C4 114.5(6) . .
C2 C3 C4 135.5(6) . .
N3 C4 C5 120.7(6) . .
N3 C4 C3 110.2(5) . .
C5 C4 C3 129.1(6) . .
C4 C5 C6 119.1(7) . .
C4 C5 H5 120.5 . .
C6 C5 H5 120.5 . .
C5 C6 C5 120.0(8) . 2_755
C5 C6 H6 120.0 . .
C5 C6 H6 120.0 2_755 .
N4 C7 C8 106.9(6) . .
N4 C7 H7 126.6 . .
C8 C7 H7 126.6 . .
C7 C8 C9 105.3(6) . .
C7 C8 H8 127.4 . .
C9 C8 H8 127.4 . .
N5 C9 C8 109.2(6) . .
N5 C9 C10 114.8(5) . .
C8 C9 C10 136.0(6) . .
N6 C10 C11 120.8(6) . .
N6 C10 C9 110.6(5) . .
C11 C10 C9 128.5(6) . .
C12 C11 C10 119.2(7) . .
C12 C11 H11 120.4 . .
C10 C11 H11 120.4 . .
C11 C12 C11 119.2(9) . 2_755
C11 C12 H12 120.4 . .
C11 C12 H12 120.4 2_755 .
N20 C20 N21 173.9(10) . .
N22 C21 N21 172.0(9) . .
C20 N21 C21 122.8(8) . .

loop_
_geom_bond_atom_site_label_1
_geom_bond_atom_site_label_2
_geom_bond_distance
_geom_bond_site_symmetry_2
Fe N3 1.926(6) .
Fe N6 1.931(6) .
Fe N2 1.966(5) 2_755
Fe N2 1.966(5) .
Fe N5 1.967(5) .
Fe N5 1.967(5) 2_755
N1 C1 1.325(9) .
N1 N2 1.333(7) .
N1 H1N 0.8600 .
N2 C3 1.349(8) .
N3 C4 1.355(7) 2_755
N3 C4 1.355(7) .
N4 C7 1.313(9) .
N4 N5 1.330(7) .
N4 H4N 0.8600 .
N5 C9 1.363(8) .
N6 C10 1.341(7) .
N6 C10 1.341(7) 2_755
C1 C2 1.371(10) .
C1 H1 0.9300 .
C2 C3 1.389(8) .
C2 H2 0.9300 .
C3 C4 1.454(9) .
C4 C5 1.378(9) .
C5 C6 1.382(8) .
C5 H5 0.9300 .
C6 C5 1.382(8) 2_755
C6 H6 0.9300 .
C7 C8 1.373(11) .
C7 H7 0.9300 .
C8 C9 1.410(8) .
C8 H8 0.9300 .
C9 C10 1.458(9) .
C10 C11 1.392(9) .
C11 C12 1.386(9) .
C11 H11 0.9300 .
C12 C11 1.386(9) 2_755
C12 H12 0.9300 .
C20 N20 1.169(10) .
C20 N21 1.271(11) .
C21 N22 1.157(10) .
C21 N21 1.330(11) .
